data_4300011
loop_
_publ_author_name
'Jun-Feng Bai'
'Jing-Lin Zuo'
'Zhen Shen'
'Xiao-Zeng You'
'Hoong-Kun Fun'
'Kandasamy Chinnakali'

_publ_section_title
;
A Convenient Route To Synthesize the Fully Conjugated Bimetallic Complex
(Bu4N)2{tto[Ni(dmit)2]} (tto = Tetrathiooxalate, C2S42-, and dmit =
1,3-dithiole-2-thione-4,5-dithiolate, C3S52-) and the Crystal Structure of
a New Crystal Form
;
_journal_name_full 'Inorganic Chemistry'
_journal_page_first 1322
_journal_page_last 1324
_journal_volume 39
_journal_year 2000
_chemical_formula_sum 'C20 H36 N Ni S7'
_chemical_formula_weight 573.63
_space_group_IT_number 14
_symmetry_cell_setting monoclinic
_symmetry_space_group_name_Hall '-P 2ybc'
_symmetry_space_group_name_H-M 'P 1 21/c 1'
_atom_sites_solution_hydrogens difmap
_atom_sites_solution_primary direct
_atom_sites_solution_secondary difmap
_audit_creation_method SHELXL-97
_cell_angle_alpha 90.00
_cell_angle_beta 90.8125(8)
_cell_angle_gamma 90.00
_cell_formula_units_Z 4
_cell_length_a 9.9740(2)
_cell_length_b 15.2622(3)
_cell_length_c 17.9482(4)
_cell_measurement_reflns_used 8192
_cell_measurement_temperature 293(2)
_cell_measurement_theta_max 28.27
_cell_measurement_theta_min 1.75
_cell_volume 2731.89(10)
_computing_cell_refinement 'SAINT (Siemens, 1996)'
_computing_data_collection 'SMART (Siemens, 1996)'
_computing_data_reduction 'SAINT (Siemens, 1996)'
_computing_molecular_graphics 'SHELXTL (Sheldrick, 1997)'
_computing_publication_material
; SHELXTL (Sheldrick, 1997)
  PLATON (Spek, 1990) 
;
_computing_structure_refinement 'SHELXTL (Sheldrick, 1997)'
_computing_structure_solution 'SHELXTL (Sheldrick, 1997)'
_diffrn_ambient_temperature 293(2)
_diffrn_detector_area_resol_mean 8.33
_diffrn_measurement_device
;
Siemens SMART CCD area detector diffractometer 
;
_diffrn_measurement_method '\w scans'
_diffrn_radiation_monochromator graphite
_diffrn_radiation_source 'fine-focus sealed tube'
_diffrn_radiation_type MoK\a
_diffrn_radiation_wavelength 0.71073
_diffrn_reflns_av_R_equivalents 0.083
_diffrn_reflns_av_sigmaI/netI 0.113
_diffrn_reflns_limit_h_max 11
_diffrn_reflns_limit_h_min -11
_diffrn_reflns_limit_k_max 20
_diffrn_reflns_limit_k_min 0
_diffrn_reflns_limit_l_max 23
_diffrn_reflns_limit_l_min 0
_diffrn_reflns_number 17252
_diffrn_reflns_theta_max 28.27
_diffrn_reflns_theta_min 1.75
_exptl_absorpt_coefficient_mu 1.254
_exptl_absorpt_correction_T_max 0.844
_exptl_absorpt_correction_T_min 0.661
_exptl_absorpt_correction_type 'empirical using SADABS(Sheldrick, 1996)'
_exptl_crystal_colour brown
_exptl_crystal_density_diffrn 1.395
_exptl_crystal_density_method 'not measured'
_exptl_crystal_description block
_exptl_crystal_F_000 1212
_exptl_crystal_size_max 0.36
_exptl_crystal_size_mid 0.22
_exptl_crystal_size_min 0.14
_refine_diff_density_max 0.42
_refine_diff_density_min -0.57
_refine_diff_density_rms 0.08
_refine_ls_extinction_method none
_refine_ls_goodness_of_fit_ref 0.885
_refine_ls_hydrogen_treatment constr
_refine_ls_matrix_type full
_refine_ls_number_parameters 262
_refine_ls_number_reflns 6513
_refine_ls_number_restraints 0
_refine_ls_restrained_S_all 0.885
_refine_ls_R_factor_all 0.129
_refine_ls_R_factor_gt 0.052
_refine_ls_shift/su_max 0.000
_refine_ls_shift/su_mean 0.000
_refine_ls_structure_factor_coef Fsqd
_refine_ls_weighting_details 'calc w=1/[\s^2^(Fo^2^)+(0.0306P)^2^+0.0000P] where P=(Fo^2^+2Fc^2^)/3'
_refine_ls_weighting_scheme calc
_refine_ls_wR_factor_gt 0.097
_refine_ls_wR_factor_ref 0.117
_reflns_number_gt 3194
_reflns_number_total 6513
_reflns_threshold_expression >2sigma(I)
_cod_database_code 4300011

loop_
_symmetry_equiv_pos_as_xyz
'x, y, z'
'-x, y+1/2, -z+1/2'
'-x, -y, -z'
'x, -y+1/2, z+1/2'

loop_
_atom_site_label
_atom_site_type_symbol
_atom_site_fract_x
_atom_site_fract_y
_atom_site_fract_z
_atom_site_U_iso_or_equiv
_atom_site_adp_type
_atom_site_occupancy
_atom_site_symmetry_multiplicity
_atom_site_calc_flag
_atom_site_refinement_flags
_atom_site_disorder_assembly
_atom_site_disorder_group
Ni1 Ni 0.10813(5) -0.00024(3) 0.15646(3) 0.03895(14) Uani 1 1 d . . .
S1 S 0.36970(13) 0.08026(8) 0.52264(6) 0.0716(4) Uani 1 1 d . . .
S2 S 0.14003(11) 0.04844(7) 0.41798(6) 0.0568(3) Uani 1 1 d . . .
S3 S 0.40850(11) 0.04786(7) 0.36046(6) 0.0535(3) Uani 1 1 d . . .
S4 S 0.01503(10) 0.01328(7) 0.26419(6) 0.0508(3) Uani 1 1 d . . .
S5 S 0.31031(10) 0.01424(6) 0.20170(5) 0.0461(3) Uani 1 1 d . . .
S6 S -0.09115(10) -0.00345(6) 0.10716(5) 0.0452(3) Uani 1 1 d . . .
S7 S 0.19549(10) -0.01618(7) 0.04775(6) 0.0512(3) Uani 1 1 d . . .
N1 N 0.6634(3) 0.24131(17) 0.18392(16) 0.0396(8) Uani 1 1 d . . .
C1 C 0.6136(4) 0.1685(2) 0.1328(2) 0.0439(10) Uani 1 1 d . . .
H1A H 0.6871 0.1283 0.1246 0.053 Uiso 1 1 calc R . .
H1B H 0.5441 0.1364 0.1585 0.053 Uiso 1 1 calc R . .
C2 C 0.5582(5) 0.1971(3) 0.0577(2) 0.0663(14) Uani 1 1 d . . .
H2A H 0.4984 0.2465 0.0644 0.080 Uiso 1 1 calc R . .
H2B H 0.6314 0.2161 0.0266 0.080 Uiso 1 1 calc R . .
C3 C 0.4852(4) 0.1258(3) 0.0202(2) 0.0683(14) Uani 1 1 d . . .
H3A H 0.4108 0.1087 0.0513 0.082 Uiso 1 1 calc R . .
H3B H 0.5446 0.0757 0.0167 0.082 Uiso 1 1 calc R . .
C4 C 0.4313(5) 0.1462(3) -0.0563(2) 0.0911(18) Uani 1 1 d . . .
H4A H 0.3855 0.0958 -0.0760 0.137 Uiso 1 1 calc R . .
H4B H 0.5041 0.1614 -0.0882 0.137 Uiso 1 1 calc R . .
H4C H 0.3699 0.1945 -0.0535 0.137 Uiso 1 1 calc R . .
C5 C 0.7178(4) 0.1975(2) 0.2541(2) 0.0453(10) Uani 1 1 d . . .
H5A H 0.6479 0.1607 0.2743 0.054 Uiso 1 1 calc R . .
H5B H 0.7913 0.1595 0.2403 0.054 Uiso 1 1 calc R . .
C6 C 0.7674(4) 0.2586(3) 0.3153(2) 0.0644(14) Uani 1 1 d . . .
H6A H 0.6917 0.2898 0.3359 0.077 Uiso 1 1 calc R . .
H6B H 0.8278 0.3015 0.2943 0.077 Uiso 1 1 calc R . .
C7 C 0.8400(5) 0.2087(3) 0.3775(3) 0.0690(14) Uani 1 1 d . . .
H7A H 0.9212 0.1836 0.3574 0.083 Uiso 1 1 calc R . .
H7B H 0.8665 0.2502 0.4159 0.083 Uiso 1 1 calc R . .
C8 C 0.7609(5) 0.1370(3) 0.4128(3) 0.0955(19) Uani 1 1 d . . .
H8A H 0.8143 0.1095 0.4510 0.143 Uiso 1 1 calc R . .
H8B H 0.7363 0.0944 0.3757 0.143 Uiso 1 1 calc R . .
H8C H 0.6814 0.1611 0.4343 0.143 Uiso 1 1 calc R . .
C9 C 0.7724(4) 0.2941(2) 0.1462(2) 0.0469(11) Uani 1 1 d . . .
H9A H 0.8046 0.3384 0.1808 0.056 Uiso 1 1 calc R . .
H9B H 0.7328 0.3243 0.1037 0.056 Uiso 1 1 calc R . .
C10 C 0.8922(4) 0.2414(2) 0.1194(3) 0.0604(13) Uani 1 1 d . . .
H10A H 0.9299 0.2087 0.1611 0.072 Uiso 1 1 calc R . .
H10B H 0.8618 0.1995 0.0822 0.072 Uiso 1 1 calc R . .
C11 C 0.9997(4) 0.2980(3) 0.0866(3) 0.0619(13) Uani 1 1 d . . .
H11A H 1.0359 0.3367 0.1247 0.074 Uiso 1 1 calc R . .
H11B H 0.9612 0.3339 0.0472 0.074 Uiso 1 1 calc R . .
C12 C 1.1114(5) 0.2421(3) 0.0555(3) 0.0843(16) Uani 1 1 d . . .
H12A H 1.1789 0.2793 0.0348 0.126 Uiso 1 1 calc R . .
H12B H 1.0756 0.2044 0.0173 0.126 Uiso 1 1 calc R . .
H12C H 1.1502 0.2072 0.0947 0.126 Uiso 1 1 calc R . .
C13 C 0.5489(4) 0.3039(2) 0.2021(2) 0.0471(11) Uani 1 1 d . . .
H13A H 0.5834 0.3488 0.2354 0.057 Uiso 1 1 calc R . .
H13B H 0.5202 0.3326 0.1564 0.057 Uiso 1 1 calc R . .
C14 C 0.4282(4) 0.2630(2) 0.2373(2) 0.0531(11) Uani 1 1 d . . .
H14A H 0.4539 0.2398 0.2858 0.064 Uiso 1 1 calc R . .
H14B H 0.3978 0.2143 0.2067 0.064 Uiso 1 1 calc R . .
C15 C 0.3134(4) 0.3268(3) 0.2467(2) 0.0604(12) Uani 1 1 d . . .
H15A H 0.3435 0.3752 0.2777 0.072 Uiso 1 1 calc R . .
H15B H 0.2881 0.3503 0.1983 0.072 Uiso 1 1 calc R . .
C16 C 0.1925(5) 0.2852(3) 0.2815(3) 0.0797(15) Uani 1 1 d . . .
H16A H 0.1229 0.3282 0.2862 0.119 Uiso 1 1 calc R . .
H16B H 0.2165 0.2629 0.3298 0.119 Uiso 1 1 calc R . .
H16C H 0.1611 0.2380 0.2505 0.119 Uiso 1 1 calc R . .
C17 C 0.3097(4) 0.0604(2) 0.4381(2) 0.0477(11) Uani 1 1 d . . .
C18 C 0.1544(4) 0.0303(2) 0.32221(19) 0.0407(9) Uani 1 1 d . . .
C19 C 0.2782(4) 0.0307(2) 0.2954(2) 0.0423(10) Uani 1 1 d . . .
C20 C -0.0657(3) 0.0030(2) 0.0137(2) 0.0376(9) Uani 1 1 d . . .

loop_
_atom_site_aniso_label
_atom_site_aniso_U_11
_atom_site_aniso_U_22
_atom_site_aniso_U_33
_atom_site_aniso_U_23
_atom_site_aniso_U_13
_atom_site_aniso_U_12
Ni1 0.0416(3) 0.0442(3) 0.0308(2) -0.0005(2) -0.0109(2) -0.0003(2)
S1 0.0960(10) 0.0729(8) 0.0448(7) -0.0166(6) -0.0342(7) 0.0163(7)
S2 0.0656(8) 0.0703(7) 0.0342(6) -0.0070(5) -0.0112(5) 0.0077(6)
S3 0.0554(7) 0.0622(7) 0.0422(6) 0.0007(5) -0.0230(6) -0.0029(5)
S4 0.0449(7) 0.0712(7) 0.0361(5) -0.0068(5) -0.0081(5) -0.0007(5)
S5 0.0435(6) 0.0589(6) 0.0355(5) 0.0024(5) -0.0111(5) -0.0020(5)
S6 0.0396(6) 0.0631(6) 0.0328(5) -0.0014(5) -0.0046(4) -0.0023(5)
S7 0.0371(6) 0.0797(8) 0.0365(6) -0.0012(5) -0.0086(5) 0.0059(5)
N1 0.050(2) 0.0315(16) 0.0369(18) 0.0012(13) -0.0110(16) 0.0005(14)
C1 0.048(3) 0.036(2) 0.048(2) -0.0069(18) -0.008(2) -0.0018(17)
C2 0.092(4) 0.054(3) 0.052(3) 0.002(2) -0.026(3) -0.014(2)
C3 0.072(3) 0.087(3) 0.045(3) -0.011(2) -0.014(3) -0.016(2)
C4 0.094(4) 0.134(5) 0.045(3) 0.002(3) -0.017(3) -0.037(3)
C5 0.050(3) 0.041(2) 0.044(2) 0.0082(18) -0.016(2) 0.0050(18)
C6 0.075(4) 0.065(3) 0.053(3) -0.003(2) -0.027(3) -0.002(2)
C7 0.068(3) 0.078(3) 0.059(3) -0.001(3) -0.026(3) -0.002(3)
C8 0.107(5) 0.121(4) 0.057(3) 0.019(3) -0.028(3) -0.023(4)
C9 0.053(3) 0.038(2) 0.049(3) 0.0055(18) -0.011(2) -0.0062(19)
C10 0.058(3) 0.049(3) 0.074(3) 0.007(2) 0.001(3) -0.006(2)
C11 0.057(3) 0.059(3) 0.070(3) 0.007(2) -0.004(3) -0.006(2)
C12 0.065(4) 0.081(4) 0.107(5) 0.007(3) 0.021(3) -0.009(3)
C13 0.059(3) 0.039(2) 0.043(2) -0.0020(18) -0.016(2) 0.0087(19)
C14 0.057(3) 0.050(2) 0.053(3) -0.003(2) -0.005(2) 0.009(2)
C15 0.062(3) 0.059(3) 0.059(3) -0.004(2) -0.013(3) 0.012(2)
C16 0.065(4) 0.091(4) 0.083(4) -0.010(3) -0.001(3) 0.015(3)
C17 0.055(3) 0.040(2) 0.047(2) -0.0051(18) -0.020(2) 0.0079(18)
C18 0.056(3) 0.040(2) 0.0258(19) -0.0047(16) -0.0114(19) 0.0016(18)
C19 0.052(3) 0.040(2) 0.034(2) 0.0018(17) -0.014(2) 0.0004(18)
C20 0.042(2) 0.0331(18) 0.037(2) -0.0005(17) -0.0040(18) 0.0009(18)

loop_
_atom_type_symbol
_atom_type_description
_atom_type_scat_dispersion_real
_atom_type_scat_dispersion_imag
_atom_type_scat_source
C C 0.0033 0.0016 'International Tables Vol C Tables 4.2.6.8 and 6.1.1.4'
H H 0.0000 0.0000 'International Tables Vol C Tables 4.2.6.8 and 6.1.1.4'
N N 0.0061 0.0033 'International Tables Vol C Tables 4.2.6.8 and 6.1.1.4'
S S 0.1246 0.1234 'International Tables Vol C Tables 4.2.6.8 and 6.1.1.4'
Ni Ni 0.3393 1.1124 'International Tables Vol C Tables 4.2.6.8 and 6.1.1.4'

loop_
_geom_angle_atom_site_label_1
_geom_angle_atom_site_label_2
_geom_angle_atom_site_label_3
_geom_angle
_geom_angle_site_symmetry_1
_geom_angle_site_symmetry_3
_geom_angle_publ_flag
S7 Ni1 S6 90.45(4) . . ?
S7 Ni1 S4 178.15(4) . . ?
S6 Ni1 S4 87.96(4) . . ?
S7 Ni1 S5 87.99(4) . . ?
S6 Ni1 S5 175.01(4) . . ?
S4 Ni1 S5 93.67(4) . . ?
C17 S2 C18 97.4(2) . . ?
C17 S3 C19 97.35(19) . . ?
C18 S4 Ni1 101.49(14) . . ?
C19 S5 Ni1 101.16(14) . . ?
C20 S6 Ni1 104.63(13) . . ?
C20 S7 Ni1 105.03(14) 3 . ?
C5 N1 C1 106.8(2) . . ?
C5 N1 C9 110.7(3) . . ?
C1 N1 C9 110.4(3) . . ?
C5 N1 C13 110.9(3) . . ?
C1 N1 C13 110.3(3) . . ?
C9 N1 C13 107.8(3) . . ?
C2 C1 N1 116.0(3) . . ?
C3 C2 C1 111.5(3) . . ?
C2 C3 C4 115.8(4) . . ?
C6 C5 N1 116.0(3) . . ?
C5 C6 C7 111.7(3) . . ?
C8 C7 C6 115.3(4) . . ?
N1 C9 C10 115.4(3) . . ?
C11 C10 C9 112.7(3) . . ?
C10 C11 C12 110.7(4) . . ?
C14 C13 N1 115.9(3) . . ?
C13 C14 C15 113.0(3) . . ?
C16 C15 C14 112.7(4) . . ?
S1 C17 S3 123.9(2) . . ?
S1 C17 S2 123.4(3) . . ?
S3 C17 S2 112.7(2) . . ?
C19 C18 S4 121.3(3) . . ?
C19 C18 S2 116.4(3) . . ?
S4 C18 S2 122.3(2) . . ?
C18 C19 S5 122.3(3) . . ?
C18 C19 S3 116.2(3) . . ?
S5 C19 S3 121.4(3) . . ?
C20 C20 S7 119.0(4) 3 3 ?
C20 C20 S6 119.5(3) 3 . ?
S7 C20 S6 121.5(2) 3 . ?

loop_
_geom_bond_atom_site_label_1
_geom_bond_atom_site_label_2
_geom_bond_distance
_geom_bond_site_symmetry_2
_geom_bond_publ_flag
Ni1 S7 2.1618(12) . ?
Ni1 S6 2.1648(10) . ?
Ni1 S4 2.1667(12) . ?
Ni1 S5 2.1744(10) . ?
S1 C17 1.651(4) . ?
S2 C17 1.735(4) . ?
S2 C18 1.749(4) . ?
S3 C17 1.729(4) . ?
S3 C19 1.755(3) . ?
S4 C18 1.744(3) . ?
S5 C19 1.734(4) . ?
S6 C20 1.703(4) . ?
S7 C20 1.701(3) 3 ?
N1 C5 1.519(4) . ?
N1 C1 1.519(4) . ?
N1 C9 1.520(5) . ?
N1 C13 1.527(4) . ?
C1 C2 1.514(5) . ?
C2 C3 1.468(5) . ?
C3 C4 1.500(5) . ?
C5 C6 1.518(5) . ?
C6 C7 1.525(5) . ?
C7 C8 1.495(6) . ?
C9 C10 1.523(5) . ?
C10 C11 1.504(5) . ?
C11 C12 1.516(6) . ?
C13 C14 1.503(5) . ?
C14 C15 1.514(5) . ?
C15 C16 1.506(6) . ?
C18 C19 1.332(5) . ?
C20 C20 1.409(7) 3 ?
C20 S7 1.701(3) 3 ?

loop_
_geom_hbond_atom_site_label_D
_geom_hbond_atom_site_label_H
_geom_hbond_atom_site_label_A
_geom_hbond_site_symmetry_D
_geom_hbond_site_symmetry_H
_geom_hbond_site_symmetry_A
_geom_hbond_distance_DH
_geom_hbond_distance_HA
_geom_hbond_distance_DA
_geom_hbond_angle_DHA
_geom_hbond_publ_flag
C3 H3A S7 . . 1_555 0.97 2.87 3.651(4) 138 yes
C12 H12A S1 . . 4_654 0.96 2.87 3.792(5) 160 yes

_journal_paper_doi 10.1021/ic9902875
